data_2000065
loop_
_publ_author_name
'Averbuch-Pouchot, M. T.'
'Durif, A.'

_publ_section_title
;
 Structure of potassium ethylenediammonium cyclo-triphosphate
;
_journal_issue 11
_journal_name_full
;
 Acta Crystallographica, Section C: Crystal Structure Communications
;
_journal_page_first 1909
_journal_page_last 1911
_journal_paper_doi 10.1107/s0108270188008522
_journal_volume 44
_journal_year 1988
_chemical_formula_sum 'C2 H10 K N2 O9 P3'
_space_group_IT_number 68
_symmetry_cell_setting orthorhombic
_symmetry_space_group_name_Hall '-C 2a 2ac'
_symmetry_space_group_name_H-M 'C c c a :2'
_cell_angle_alpha 90
_cell_angle_beta 90
_cell_angle_gamma 90
_cell_formula_units_Z 8
_cell_length_a 20.850(8)
_cell_length_b 9.044(4)
_cell_length_c 11.653(5)
_cell_volume 2197.376
_diffrn_ambient_temperature ?
_exptl_crystal_colour colorless
_exptl_crystal_density_diffrn 2.044
_refine_ls_R_factor_gt 0.038
_refine_ls_wR_factor_gt 0.038
_cod_original_sg_symbol_H-M 'C c c a'
_cod_original_formula_sum 'C2 H10 K1 N2 O9 P3'
_cod_database_code 2000065

loop_
_symmetry_equiv_pos_site_id
_symmetry_equiv_pos_as_xyz
1 x,y,z
2 1/2+x,1/2+y,z
3 1/2-x,y,1/2+z
4 -x,1/2+y,1/2+z
5 x,-y,1/2+z
6 1/2+x,1/2-y,1/2+z
7 1/2-x,-y,z
8 -x,1/2-y,z
9 -x,-y,-z
10 -1/2-x,-1/2-y,-z
11 -1/2+x,-y,-1/2-z
12 x,-1/2-y,-1/2-z
13 -x,y,-1/2-z
14 -1/2-x,-1/2+y,-1/2-z
15 -1/2+x,y,-z
16 x,-1/2+y,-z

loop_
_atom_site_label
_atom_site_type_symbol
_atom_site_fract_x
_atom_site_fract_y
_atom_site_fract_z
K1 K 0.25000 0.00000 -0.0082(1)
P1 P 0.87599(4) 0.4076(1) 0.22701(7)
P2 P 0.75547(5) 0.25000 0.25000
O1 O 0.8057(1) 0.3823(3) 0.2798(2)
O2 O 0.8709(1) 0.4295(3) 0.1007(2)
O3 O 0.9091(1) 0.5197(3) 0.2959(2)
O4 O 0.9091(2) 0.25000 0.25000
O5 O 0.7209(1) 0.2790(3) 0.1422(2)
N1 N 0.4103(1) 0.2648(4) 0.4332(3)
C1 C 0.4776(2) 0.3150(4) 0.4459(4)
H1 H 0.488(2) 0.378(5) 0.383(4)
H2 H 0.481(2) 0.379(5) 0.516(4)
H3 H 0.399(2) 0.221(4) 0.492(4)
H4 H 0.410(2) 0.199(5) 0.373(4)
H5 H 0.391(2) 0.336(5) 0.417(4)
O1K* O 0.8057(1) 0.1177(3) 0.2202(2)
O5K* O 0.7209(1) 0.2210(3) 0.3578(2)
P1K* P 0.87599(4) 0.0924(1) 0.27299(7)
O2K* O 0.8709(1) 0.0705(3) 0.3993(2)
O3K* O 0.9091(1) -0.0197(3) 0.2041(2)
C1G* C 0.5224(2) 0.1850(4) 0.4459(4)
N1G* N 0.5897(1) 0.2352(4) 0.4332(3)
H1G* H 0.512(2) 0.122(5) 0.383(4)
H2G* H 0.519(2) 0.121(5) 0.516(4)
H3G* H 0.601(2) 0.279(4) 0.492(4)
H4G* H 0.590(2) 0.301(5) 0.373(4)
H5G* H 0.609(2) 0.164(5) 0.417(4)

loop_
_atom_type_symbol
_atom_type_radius_bond
C 0.68
H 0.23
K 1.33
N 0.68
O 0.68
P 1.05
